data_7055500
loop_
_publ_author_name
'Mitrofanov, Alexander Yu.'
'Rousselin, Yoann'
'Guilard, Roger'
'Brand\`es, St\'ephane'
'Bessmertnykh-Lemeune, Alla G.'
'Uvarova, Marina A.'
'Nefedov, Sergey E.'

_publ_section_title
;
 Copper(ii) complexes with phosphorylated 1,10-phenanthrolines: from
 molecules to infinite supramolecular arrays
;
_journal_issue 7
_journal_name_full 'New J. Chem.'
_journal_page_first 5896
_journal_paper_doi 10.1039/C5NJ03572D
_journal_volume 40
_journal_year 2016
_chemical_formula_moiety 'C16 H17 Cu N4 O9 P'
_chemical_formula_sum 'C16 H17 Cu N4 O9 P'
_chemical_formula_weight 503.85
_space_group_crystal_system orthorhombic
_space_group_IT_number 61
_space_group_name_Hall '-P 2ac 2ab'
_space_group_name_H-M_alt 'P b c a'
_symmetry_space_group_name_Hall '-P 2ac 2ab'
_symmetry_space_group_name_H-M 'P b c a'
_atom_sites_solution_hydrogens geom
_audit_creation_date 2014-06-24
_audit_creation_method
;
Olex2 1.2
(compiled 2014.06.23 svn.r2948 for OlexSys, GUI svn.r4855)
;
_audit_update_record
;
2014-06-24 deposited with the CCDC.
2016-04-26 downloaded from the CCDC.
;
_cell_angle_alpha 90
_cell_angle_beta 90
_cell_angle_gamma 90
_cell_formula_units_Z 8
_cell_length_a 15.6819(7)
_cell_length_b 10.5814(5)
_cell_length_c 25.5715(14)
_cell_measurement_temperature 115
_cell_volume 4243.2(4)
_computing_cell_refinement 'SAINT v8.34A (Bruker, 2013)'
_computing_data_collection 'APEX2 (Bruker, 2014)'
_computing_data_reduction 'SAINT v8.34A (Bruker, 2013)'
_computing_molecular_graphics 'Olex2 (Dolomanov et al., 2009)'
_computing_publication_material 'Olex2 (Dolomanov et al., 2009)'
_computing_structure_refinement 'ShelXL (Sheldrick, 2008)'
_computing_structure_solution 'SHELXS-97, G.M. Sheldrick, Acta Cryst. (2008). A64, 112-122'
_diffrn_ambient_temperature 115.0
_diffrn_detector 'CCD Plate'
_diffrn_detector_area_resol_mean '512 x 512'
_diffrn_detector_type APEX2
_diffrn_measured_fraction_theta_full 0.999
_diffrn_measured_fraction_theta_max 0.998
_diffrn_measurement_device '\k-geometry diffractometer'
_diffrn_measurement_device_type 'Nonius Kappa Apex II'
_diffrn_measurement_method '\f and \w scans''
_diffrn_radiation_collimation '0.6 mm'
_diffrn_radiation_monochromator graphite
_diffrn_radiation_probe x-ray
_diffrn_radiation_type MoK\a
_diffrn_radiation_wavelength 0.71073
_diffrn_reflns_av_R_equivalents 0.0334
_diffrn_reflns_av_unetI/netI 0.0342
_diffrn_reflns_Laue_measured_fraction_full 0.999
_diffrn_reflns_Laue_measured_fraction_max 0.998
_diffrn_reflns_limit_h_max 12
_diffrn_reflns_limit_h_min -20
_diffrn_reflns_limit_k_max 13
_diffrn_reflns_limit_k_min -8
_diffrn_reflns_limit_l_max 29
_diffrn_reflns_limit_l_min -33
_diffrn_reflns_number 20472
_diffrn_reflns_point_group_measured_fraction_full 0.999
_diffrn_reflns_point_group_measured_fraction_max 0.998
_diffrn_reflns_theta_full 25.242
_diffrn_reflns_theta_max 27.508
_diffrn_reflns_theta_min 2.816
_diffrn_source 'X-ray tube'
_diffrn_source_target Mo
_diffrn_source_type 'Siemens KFF Mo 2K-180'
_exptl_absorpt_coefficient_mu 1.161
_exptl_absorpt_correction_T_max 0.74
_exptl_absorpt_correction_T_min 0.60
_exptl_absorpt_correction_type multi-scan
_exptl_absorpt_process_details SADABS
_exptl_crystal_colour 'clear light blue'
_exptl_crystal_colour_lustre clear
_exptl_crystal_colour_modifier light
_exptl_crystal_colour_primary blue
_exptl_crystal_density_diffrn 1.577
_exptl_crystal_description prism
_exptl_crystal_F_000 2056
_exptl_crystal_recrystallization_method 'Re-crystallisation from solvent: diethyl ether / DCM'
_exptl_crystal_size_max 0.3
_exptl_crystal_size_mid 0.15
_exptl_crystal_size_min 0.15
_refine_diff_density_max 0.864
_refine_diff_density_min -0.537
_refine_diff_density_rms 0.071
_refine_ls_extinction_method none
_refine_ls_goodness_of_fit_ref 1.030
_refine_ls_hydrogen_treatment constr
_refine_ls_matrix_type full
_refine_ls_number_constraints 4
_refine_ls_number_parameters 283
_refine_ls_number_reflns 4863
_refine_ls_number_restraints 6
_refine_ls_restrained_S_all 1.032
_refine_ls_R_factor_all 0.0572
_refine_ls_R_factor_gt 0.0362
_refine_ls_shift/su_max 0.001
_refine_ls_shift/su_mean 0.000
_refine_ls_structure_factor_coef Fsqd
_refine_ls_weighting_details 'w=1/[\s^2^(Fo^2^)+(0.0368P)^2^+4.6609P] where P=(Fo^2^+2Fc^2^)/3'
_refine_ls_weighting_scheme calc
_refine_ls_wR_factor_gt 0.0803
_refine_ls_wR_factor_ref 0.0889
_reflns_Friedel_coverage 0.000
_reflns_number_gt 3724
_reflns_number_total 4863
_reflns_threshold_expression 'I > 2\s(I)'
_cod_data_source_file c5nj03572d2.cif
_cod_data_source_block 13ma2105
_cod_depositor_comments 'Adding full bibliography for 7055499--7055503.cif.'
_cod_database_code 7055500
_shelxl_version_number 2014-3
_shelx_space_group_comment
;
The symmetry employed for this shelxl refinement is uniquely defined
by the following loop, which should always be used as a source of
symmetry information in preference to the above space-group names.
They are only intended as comments.
;
_shelx_estimated_absorpt_t_max 0.845
_shelx_estimated_absorpt_t_min 0.722
_olex2_refinement_description
;
1. Fixed Uiso
 At 1.2 times of:
  All C(H) groups, All C(H,H) groups
 At 1.5 times of:
  All C(H,H,H) groups
2. Restrained distances
 C16-C15 \\sim C16A-C15A \\sim C14-C13
 with sigma of 0.01
 O9-C15 \\sim O9-C15A \\sim O8-C13
 with sigma of 0.01
3. Uiso/Uaniso restraints and constraints
Uanis(C15A) = Uanis(C16A) = Uanis(C15) = Uanis(C16)
4. Others
 Fixed Sof: C15(0.75) H15A(0.75) H15B(0.75) C16(0.75) H16A(0.75) H16B(0.75)
 H16C(0.75) C15A(0.25) H15C(0.25) H15D(0.25) C16A(0.25) H16D(0.25) H16E(0.25)
 H16F(0.25)
5.a Secondary CH2 refined with riding coordinates:
 C13(H13A,H13B), C15(H15A,H15B), C15A(H15C,H15D)
5.b Aromatic/amide H refined with riding coordinates:
 C1(H1), C3(H3), C5(H5), C6(H6), C8(H8), C9(H9), C10(H10)
5.c Idealised Me refined as rotating group:
 C14(H14A,H14B,H14C), C16(H16A,H16B,H16C), C16A(H16D,H16E,H16F)
;
_olex2_exptl_crystal_mounting_method 'The crystal was mounted on a mylar loop oil'
_olex2_submission_special_instructions 'No special instructions were received'

loop_
_space_group_symop_operation_xyz
'x, y, z'
'x+1/2, -y+1/2, -z'
'-x, y+1/2, -z+1/2'
'-x+1/2, -y, z+1/2'
'-x, -y, -z'
'-x-1/2, y-1/2, z'
'x, -y-1/2, z-1/2'
'x-1/2, y, -z-1/2'

loop_
_atom_site_label
_atom_site_type_symbol
_atom_site_fract_x
_atom_site_fract_y
_atom_site_fract_z
_atom_site_U_iso_or_equiv
_atom_site_adp_type
_atom_site_occupancy
_atom_site_site_symmetry_order
_atom_site_calc_flag
_atom_site_refinement_flags_posn
_atom_site_refinement_flags_occupancy
_atom_site_disorder_assembly
_atom_site_disorder_group
Cu1 Cu 0.01396(2) 0.58403(3) 0.14934(2) 0.01714(9) Uani 1 1 d . . . .
P1 P -0.09101(4) 0.29132(6) 0.14704(2) 0.01744(13) Uani 1 1 d . . . .
O1 O -0.03330(11) 0.59952(17) 0.07781(7) 0.0280(4) Uani 1 1 d . . . .
O2 O 0.08095(13) 0.7067(2) 0.05765(8) 0.0421(5) Uani 1 1 d . . A 1
O4 O -0.08451(10) 0.67855(15) 0.17667(7) 0.0224(4) Uani 1 1 d . . . .
O5 O -0.00729(12) 0.83984(19) 0.15383(9) 0.0389(5) Uani 1 1 d . . . .
O7 O -0.06046(11) 0.41449(15) 0.16571(7) 0.0231(4) Uani 1 1 d . . . .
O8 O -0.01769(10) 0.22322(15) 0.11679(7) 0.0229(4) Uani 1 1 d . . . .
O9 O -0.17233(11) 0.29082(18) 0.11199(7) 0.0293(4) Uani 1 1 d . . . .
O3 O -0.02520(18) 0.7007(2) 0.00498(9) 0.0656(8) Uani 1 1 d . . A 1
N1 N 0.08256(11) 0.60965(17) 0.21587(7) 0.0159(4) Uani 1 1 d . . . .
N2 N 0.11673(12) 0.48549(19) 0.12871(8) 0.0218(4) Uani 1 1 d . . . .
N3 N 0.00903(16) 0.6712(2) 0.04588(8) 0.0325(5) Uani 1 1 d . . A 1
C1 C 0.06403(14) 0.6729(2) 0.25875(9) 0.0166(5) Uani 1 1 d . . . .
H1 H 0.0082 0.7067 0.2625 0.020 Uiso 1 1 calc R . . .
C2 C 0.12337(14) 0.6928(2) 0.29936(9) 0.0167(5) Uani 1 1 d . . . .
C3 C 0.20402(14) 0.6423(2) 0.29484(9) 0.0185(5) Uani 1 1 d . . . .
H3 H 0.2451 0.6553 0.3216 0.022 Uiso 1 1 calc R . . .
C4 C 0.22478(14) 0.5713(2) 0.25028(9) 0.0188(5) Uani 1 1 d . . . .
C5 C 0.30577(15) 0.5092(3) 0.24245(11) 0.0278(6) Uani 1 1 d . . . .
H5 H 0.3491 0.5169 0.2682 0.033 Uiso 1 1 calc R . . .
C6 C 0.32066(16) 0.4405(3) 0.19910(11) 0.0315(6) Uani 1 1 d . . . .
H6 H 0.3743 0.3999 0.1951 0.038 Uiso 1 1 calc R . . .
C7 C 0.25818(16) 0.4272(2) 0.15913(10) 0.0260(6) Uani 1 1 d . . . .
C8 C 0.26910(18) 0.3573(3) 0.11273(12) 0.0366(7) Uani 1 1 d . . . .
H8 H 0.3208 0.3129 0.1067 0.044 Uiso 1 1 calc R . . .
C9 C 0.20536(18) 0.3533(3) 0.07637(12) 0.0381(7) Uani 1 1 d . . . .
H9 H 0.2125 0.3059 0.0451 0.046 Uiso 1 1 calc R . . .
C10 C 0.12949(17) 0.4191(3) 0.08541(11) 0.0318(6) Uani 1 1 d . . . .
H10 H 0.0857 0.4163 0.0597 0.038 Uiso 1 1 calc R . . .
C11 C 0.17936(14) 0.4882(2) 0.16531(9) 0.0193(5) Uani 1 1 d . . . .
C12 C 0.16225(14) 0.5583(2) 0.21171(9) 0.0157(5) Uani 1 1 d . . . .
N4 N -0.07530(14) 0.8000(2) 0.17236(9) 0.0269(5) Uani 1 1 d . . . .
O6 O -0.13355(14) 0.8673(2) 0.18638(11) 0.0516(6) Uani 1 1 d . . B 1
C13 C -0.03250(18) 0.1048(2) 0.08828(11) 0.0318(6) Uani 1 1 d . . . .
H13A H -0.0685 0.1207 0.0572 0.038 Uiso 1 1 calc R . . .
H13B H -0.0622 0.0432 0.1111 0.038 Uiso 1 1 calc R . . .
C14 C 0.0521(2) 0.0537(3) 0.07194(14) 0.0454(8) Uani 1 1 d . . . .
H14A H 0.0787 0.1118 0.0470 0.068 Uiso 1 1 calc GR . . .
H14B H 0.0443 -0.0291 0.0554 0.068 Uiso 1 1 calc GR . . .
H14C H 0.0889 0.0447 0.1027 0.068 Uiso 1 1 calc GR . . .
C15 C -0.1813(3) 0.3683(5) 0.06454(17) 0.0465(8) Uani 0.75 1 d . P C 1
H15A H -0.1538 0.3266 0.0343 0.056 Uiso 0.75 1 calc R P C 1
H15B H -0.1550 0.4525 0.0696 0.056 Uiso 0.75 1 calc R P C 1
C16 C -0.2747(3) 0.3801(5) 0.05612(19) 0.0465(8) Uani 0.75 1 d . P C 1
H16A H -0.2854 0.4240 0.0230 0.070 Uiso 0.75 1 calc GR P C 1
H16B H -0.3000 0.4284 0.0849 0.070 Uiso 0.75 1 calc GR P C 1
H16C H -0.3004 0.2957 0.0549 0.070 Uiso 0.75 1 calc GR P C 1
C15A C -0.2015(8) 0.4107(9) 0.0891(5) 0.0465(8) Uani 0.25 1 d . P C 2
H15C H -0.2289 0.4588 0.1177 0.056 Uiso 0.25 1 calc R P C 2
H15D H -0.1495 0.4583 0.0793 0.056 Uiso 0.25 1 calc R P C 2
C16A C -0.2589(8) 0.4183(16) 0.0443(5) 0.0465(8) Uani 0.25 1 d . P C 2
H16D H -0.2360 0.3677 0.0155 0.070 Uiso 0.25 1 calc GR P C 2
H16E H -0.2643 0.5065 0.0332 0.070 Uiso 0.25 1 calc GR P C 2
H16F H -0.3152 0.3857 0.0543 0.070 Uiso 0.25 1 calc GR P C 2

loop_
_atom_site_aniso_label
_atom_site_aniso_U_11
_atom_site_aniso_U_22
_atom_site_aniso_U_33
_atom_site_aniso_U_23
_atom_site_aniso_U_13
_atom_site_aniso_U_12
Cu1 0.01552(14) 0.01909(15) 0.01682(15) -0.00145(12) -0.00163(11) -0.00134(11)
P1 0.0192(3) 0.0156(3) 0.0175(3) 0.0041(2) -0.0009(2) 0.0001(2)
O1 0.0309(10) 0.0297(10) 0.0232(9) 0.0050(8) -0.0074(7) -0.0124(8)
O2 0.0455(12) 0.0461(13) 0.0346(12) 0.0031(10) -0.0021(9) -0.0265(10)
O4 0.0195(8) 0.0133(8) 0.0345(10) 0.0014(7) -0.0013(7) -0.0005(6)
O5 0.0312(10) 0.0263(10) 0.0592(14) 0.0119(10) -0.0056(10) -0.0104(8)
O7 0.0271(9) 0.0161(8) 0.0261(9) 0.0014(7) 0.0043(7) -0.0028(7)
O8 0.0277(9) 0.0187(9) 0.0223(9) 0.0004(7) 0.0051(7) -0.0001(7)
O9 0.0258(9) 0.0361(11) 0.0261(10) 0.0117(8) -0.0079(8) -0.0032(8)
O3 0.100(2) 0.0693(18) 0.0274(12) 0.0201(12) -0.0307(13) -0.0372(15)
N1 0.0148(9) 0.0156(10) 0.0174(10) -0.0004(8) 0.0000(7) 0.0000(7)
N2 0.0206(10) 0.0245(11) 0.0202(10) -0.0062(9) 0.0033(8) -0.0043(8)
N3 0.0509(15) 0.0297(12) 0.0168(11) 0.0011(9) -0.0079(10) -0.0157(11)
C1 0.0127(10) 0.0166(11) 0.0204(12) -0.0026(9) 0.0004(9) 0.0022(8)
C2 0.0195(11) 0.0133(11) 0.0173(11) -0.0011(9) 0.0004(9) -0.0005(9)
C3 0.0183(11) 0.0187(12) 0.0185(12) 0.0013(10) -0.0036(9) -0.0006(9)
C4 0.0158(11) 0.0186(12) 0.0219(12) 0.0027(10) -0.0002(9) 0.0007(9)
C5 0.0174(12) 0.0345(15) 0.0316(15) 0.0002(12) -0.0040(10) 0.0066(11)
C6 0.0184(12) 0.0371(16) 0.0390(16) -0.0024(13) 0.0027(11) 0.0116(11)
C7 0.0221(12) 0.0244(13) 0.0315(14) -0.0039(11) 0.0083(10) 0.0021(10)
C8 0.0277(14) 0.0368(17) 0.0451(18) -0.0147(14) 0.0150(13) 0.0041(12)
C9 0.0386(16) 0.0415(17) 0.0344(16) -0.0200(14) 0.0133(13) -0.0044(13)
C10 0.0301(14) 0.0382(16) 0.0271(14) -0.0122(13) 0.0044(11) -0.0055(12)
C11 0.0177(11) 0.0187(12) 0.0215(12) -0.0029(10) 0.0044(9) -0.0016(9)
C12 0.0143(10) 0.0129(11) 0.0200(12) 0.0016(9) 0.0030(8) -0.0002(8)
N4 0.0279(11) 0.0184(11) 0.0346(13) 0.0004(9) -0.0078(10) 0.0021(9)
O6 0.0461(13) 0.0245(11) 0.0841(19) -0.0062(12) 0.0061(12) 0.0153(10)
C13 0.0484(17) 0.0203(13) 0.0265(14) -0.0031(11) 0.0062(12) -0.0032(12)
C14 0.061(2) 0.0285(16) 0.0462(19) -0.0007(14) 0.0195(16) 0.0097(15)
C15 0.0398(17) 0.063(2) 0.0362(18) 0.0335(15) -0.0062(14) -0.0026(15)
C16 0.0398(17) 0.063(2) 0.0362(18) 0.0335(15) -0.0062(14) -0.0026(15)
C15A 0.0398(17) 0.063(2) 0.0362(18) 0.0335(15) -0.0062(14) -0.0026(15)
C16A 0.0398(17) 0.063(2) 0.0362(18) 0.0335(15) -0.0062(14) -0.0026(15)

loop_
_atom_type_symbol
_atom_type_description
_atom_type_scat_dispersion_real
_atom_type_scat_dispersion_imag
_atom_type_scat_source
C C 0.0033 0.0016 'International Tables Vol C Tables 4.2.6.8 and 6.1.1.4'
H H 0.0000 0.0000 'International Tables Vol C Tables 4.2.6.8 and 6.1.1.4'
Cu Cu 0.3201 1.2651 'International Tables Vol C Tables 4.2.6.8 and 6.1.1.4'
N N 0.0061 0.0033 'International Tables Vol C Tables 4.2.6.8 and 6.1.1.4'
O O 0.0106 0.0060 'International Tables Vol C Tables 4.2.6.8 and 6.1.1.4'
P P 0.1023 0.0942 'International Tables Vol C Tables 4.2.6.8 and 6.1.1.4'

loop_
_geom_angle_atom_site_label_1
_geom_angle_atom_site_label_2
_geom_angle_atom_site_label_3
_geom_angle
_geom_angle_site_symmetry_3
O1 Cu1 O7 92.58(7) .
O1 Cu1 N1 163.91(7) .
O1 Cu1 N2 95.83(8) .
O4 Cu1 O1 89.55(8) .
O4 Cu1 O7 85.98(6) .
O4 Cu1 N1 92.88(7) .
O4 Cu1 N2 174.57(8) .
N1 Cu1 O7 103.45(7) .
N2 Cu1 O7 93.05(7) .
N2 Cu1 N1 82.13(8) .
O7 P1 O8 109.28(10) .
O7 P1 O9 117.19(10) .
O7 P1 C2 111.06(10) 3_545
O8 P1 C2 108.57(10) 3_545
O9 P1 O8 108.41(10) .
O9 P1 C2 101.88(10) 3_545
N3 O1 Cu1 115.99(14) .
N4 O4 Cu1 112.69(15) .
P1 O7 Cu1 147.39(11) .
C13 O8 P1 121.54(16) .
C15 O9 P1 123.4(2) .
C15A O9 P1 118.7(5) .
C1 N1 Cu1 130.41(15) .
C1 N1 C12 117.94(19) .
C12 N1 Cu1 111.47(15) .
C10 N2 Cu1 128.37(18) .
C10 N2 C11 118.5(2) .
C11 N2 Cu1 113.09(15) .
O2 N3 O1 119.7(2) .
O3 N3 O1 117.7(2) .
O3 N3 O2 122.6(2) .
N1 C1 H1 118.5 .
N1 C1 C2 122.9(2) .
C2 C1 H1 118.5 .
C1 C2 P1 117.54(17) 3
C3 C2 P1 123.30(18) 3
C3 C2 C1 119.1(2) .
C2 C3 H3 120.4 .
C2 C3 C4 119.3(2) .
C4 C3 H3 120.4 .
C3 C4 C5 124.1(2) .
C12 C4 C3 117.6(2) .
C12 C4 C5 118.3(2) .
C4 C5 H5 119.6 .
C6 C5 C4 120.8(2) .
C6 C5 H5 119.6 .
C5 C6 H6 119.1 .
C5 C6 C7 121.7(2) .
C7 C6 H6 119.1 .
C8 C7 C6 125.0(2) .
C11 C7 C6 118.7(2) .
C11 C7 C8 116.3(2) .
C7 C8 H8 120.0 .
C9 C8 C7 120.1(3) .
C9 C8 H8 120.0 .
C8 C9 H9 120.2 .
C8 C9 C10 119.7(3) .
C10 C9 H9 120.2 .
N2 C10 C9 122.0(3) .
N2 C10 H10 119.0 .
C9 C10 H10 119.0 .
N2 C11 C7 123.4(2) .
N2 C11 C12 116.7(2) .
C7 C11 C12 120.0(2) .
N1 C12 C4 123.2(2) .
N1 C12 C11 116.4(2) .
C4 C12 C11 120.4(2) .
O5 N4 O4 117.7(2) .
O6 N4 O4 118.2(2) .
O6 N4 O5 124.1(2) .
O8 C13 H13A 110.1 .
O8 C13 H13B 110.1 .
O8 C13 C14 107.9(2) .
H13A C13 H13B 108.4 .
C14 C13 H13A 110.1 .
C14 C13 H13B 110.1 .
C13 C14 H14A 109.5 .
C13 C14 H14B 109.5 .
C13 C14 H14C 109.5 .
H14A C14 H14B 109.5 .
H14A C14 H14C 109.5 .
H14B C14 H14C 109.5 .
O9 C15 H15A 110.7 .
O9 C15 H15B 110.7 .
O9 C15 C16 105.1(3) .
H15A C15 H15B 108.8 .
C16 C15 H15A 110.7 .
C16 C15 H15B 110.7 .
C15 C16 H16A 109.5 .
C15 C16 H16B 109.5 .
C15 C16 H16C 109.5 .
H16A C16 H16B 109.5 .
H16A C16 H16C 109.5 .
H16B C16 H16C 109.5 .
O9 C15A H15C 106.5 .
O9 C15A H15D 106.5 .
H15C C15A H15D 106.5 .
C16A C15A O9 123.5(10) .
C16A C15A H15C 106.5 .
C16A C15A H15D 106.5 .
C15A C16A H16D 109.5 .
C15A C16A H16E 109.5 .
C15A C16A H16F 109.5 .
H16D C16A H16E 109.5 .
H16D C16A H16F 109.5 .
H16E C16A H16F 109.5 .

loop_
_geom_bond_atom_site_label_1
_geom_bond_atom_site_label_2
_geom_bond_distance
_geom_bond_site_symmetry_2
Cu1 O1 1.9803(18) .
Cu1 O4 1.9681(16) .
Cu1 O7 2.1807(16) .
Cu1 N1 2.0310(19) .
Cu1 N2 1.991(2) .
P1 O7 1.4684(17) .
P1 O8 1.5621(17) .
P1 O9 1.5587(18) .
P1 C2 1.795(2) 3_545
O1 N3 1.297(3) .
O2 N3 1.226(3) .
O4 N4 1.298(3) .
O5 N4 1.241(3) .
O8 C13 1.468(3) .
O9 C15 1.471(4) .
O9 C15A 1.470(7) .
O3 N3 1.216(3) .
N1 C1 1.317(3) .
N1 C12 1.367(3) .
N2 C10 1.326(3) .
N2 C11 1.357(3) .
C1 H1 0.9500 .
C1 C2 1.410(3) .
C2 P1 1.795(2) 3
C2 C3 1.378(3) .
C3 H3 0.9500 .
C3 C4 1.403(3) .
C4 C5 1.444(3) .
C4 C12 1.398(3) .
C5 H5 0.9500 .
C5 C6 1.346(4) .
C6 H6 0.9500 .
C6 C7 1.423(4) .
C7 C8 1.409(4) .
C7 C11 1.403(3) .
C8 H8 0.9500 .
C8 C9 1.366(4) .
C9 H9 0.9500 .
C9 C10 1.398(4) .
C10 H10 0.9500 .
C11 C12 1.425(3) .
N4 O6 1.213(3) .
C13 H13A 0.9900 .
C13 H13B 0.9900 .
C13 C14 1.493(4) .
C14 H14A 0.9800 .
C14 H14B 0.9800 .
C14 H14C 0.9800 .
C15 H15A 0.9900 .
C15 H15B 0.9900 .
C15 C16 1.486(5) .
C16 H16A 0.9800 .
C16 H16B 0.9800 .
C16 H16C 0.9800 .
C15A H15C 0.9900 .
C15A H15D 0.9900 .
C15A C16A 1.459(8) .
C16A H16D 0.9800 .
C16A H16E 0.9800 .
C16A H16F 0.9800 .

loop_
_geom_torsion_atom_site_label_1
_geom_torsion_atom_site_label_2
_geom_torsion_atom_site_label_3
_geom_torsion_atom_site_label_4
_geom_torsion
_geom_torsion_site_symmetry_1
_geom_torsion_site_symmetry_4
Cu1 O1 N3 O2 12.4(3) . .
Cu1 O1 N3 O3 -167.5(2) . .
Cu1 O4 N4 O5 -2.1(3) . .
Cu1 O4 N4 O6 177.5(2) . .
Cu1 N1 C1 C2 -172.72(17) . .
Cu1 N1 C12 C4 174.77(17) . .
Cu1 N1 C12 C11 -5.7(2) . .
Cu1 N2 C10 C9 -179.4(2) . .
Cu1 N2 C11 C7 -179.03(19) . .
Cu1 N2 C11 C12 0.4(3) . .
P1 O8 C13 C14 -170.29(19) . .
P1 O9 C15 C16 -157.8(3) . .
P1 O9 C15A C16A 160.9(11) . .
P1 C2 C3 C4 -176.95(18) 3 .
O7 P1 O8 C13 -172.67(18) . .
O7 P1 O9 C15 53.0(3) . .
O7 P1 O9 C15A 14.7(7) . .
O8 P1 O7 Cu1 40.3(2) . .
O8 P1 O9 C15 -71.2(3) . .
O8 P1 O9 C15A -109.5(7) . .
O9 P1 O7 Cu1 -83.5(2) . .
O9 P1 O8 C13 -43.9(2) . .
N1 C1 C2 P1 175.28(18) . 3
N1 C1 C2 C3 -1.2(4) . .
N2 C11 C12 N1 3.6(3) . .
N2 C11 C12 C4 -176.8(2) . .
C1 N1 C12 C4 -0.9(3) . .
C1 N1 C12 C11 178.7(2) . .
C1 C2 C3 C4 -0.7(3) . .
C2 P1 O7 Cu1 160.07(18) 3_545 .
C2 P1 O8 C13 66.1(2) 3_545 .
C2 P1 O9 C15 174.4(3) 3_545 .
C2 P1 O9 C15A 136.1(7) 3_545 .
C2 C3 C4 C5 -177.1(2) . .
C2 C3 C4 C12 1.6(3) . .
C3 C4 C5 C6 178.7(3) . .
C3 C4 C12 N1 -0.9(3) . .
C3 C4 C12 C11 179.6(2) . .
C4 C5 C6 C7 0.7(4) . .
C5 C4 C12 N1 177.9(2) . .
C5 C4 C12 C11 -1.6(3) . .
C5 C6 C7 C8 179.9(3) . .
C5 C6 C7 C11 0.3(4) . .
C6 C7 C8 C9 -178.5(3) . .
C6 C7 C11 N2 177.4(2) . .
C6 C7 C11 C12 -2.0(4) . .
C7 C8 C9 C10 0.2(5) . .
C7 C11 C12 N1 -176.9(2) . .
C7 C11 C12 C4 2.7(3) . .
C8 C7 C11 N2 -2.1(4) . .
C8 C7 C11 C12 178.4(2) . .
C8 C9 C10 N2 -0.5(5) . .
C10 N2 C11 C7 1.9(4) . .
C10 N2 C11 C12 -178.7(2) . .
C11 N2 C10 C9 -0.5(4) . .
C11 C7 C8 C9 1.0(4) . .
C12 N1 C1 C2 2.0(3) . .
C12 C4 C5 C6 0.0(4) . .
C15 O9 C15A C16A 52.9(12) . .
C15A O9 C15 C16 -65.5(10) . .
